data_1542899
loop_
_publ_author_name
'Mague, Joel T.'
'Mohamed, Shaaban K.'
'Akkurt, Mehmet'
'Ahmed, Gamal A.-W.'
'Bakhite, Etify A.'
'Albayati, Mustafa R.'

_publ_section_title
;
 2-{[5-(4-Chlorophenoxymethyl)-4-phenyl-4<i>H</i>-1,2,4-triazol-3-yl]sulfanyl}-<i>N</i>-(4-nitrophenyl)acetamide
;
_journal_coeditor_code IS4005
_journal_issue 3
_journal_name_full IUCrData
_journal_page_first x160452
_journal_paper_doi 10.1107/S2414314616004521
_journal_volume 1
_journal_year 2016
_chemical_formula_iupac 'C23 H18 Cl N5 O4 S'
_chemical_formula_moiety 'C23 H18 Cl N5 O4 S'
_chemical_formula_sum 'C23 H18 Cl N5 O4 S'
_chemical_formula_weight 495.93
_chemical_name_systematic
2-{[5-(4-Chlorophenoxymethyl)-4-phenyl-4<i>H</i>-1,2,4-triazol-3-yl]sulfanyl}-<i>N</i>-(4-nitrophenyl)acetamide
_space_group_crystal_system triclinic
_space_group_IT_number 2
_space_group_name_Hall '-P 1'
_space_group_name_H-M_alt 'P -1'
_symmetry_space_group_name_Hall '-P 1'
_symmetry_space_group_name_H-M 'P -1'
_atom_sites_solution_hydrogens mixed
_atom_sites_solution_primary direct
_atom_sites_solution_secondary difmap
_audit_creation_method SHELXL-2014/7
_cell_angle_alpha 114.4740(10)
_cell_angle_beta 93.6810(10)
_cell_angle_gamma 96.9490(10)
_cell_formula_units_Z 2
_cell_length_a 8.1828(2)
_cell_length_b 12.1541(3)
_cell_length_c 12.3654(3)
_cell_measurement_reflns_used 6886
_cell_measurement_temperature 150.(2)
_cell_measurement_theta_max 72.2845
_cell_measurement_theta_min 3.9597
_cell_volume 1102.14(5)
_computing_cell_refinement
;
<i>SAINT</i> (Bruker, 2016)
;
_computing_data_collection
;
<i>APEX3</i> (Bruker, 2016)
;
_computing_data_reduction
;
<i>SAINT</i> (Bruker, 2016)
;
_computing_molecular_graphics
;
<i>DIAMOND</i> (Brandenburg & Putz, 2012)
;
_computing_publication_material
;
<i>SHELXL2014</i> (Sheldrick, 2015<i>a</i>)
;
_computing_structure_refinement
;
<i>SHELXL2014</i> (Sheldrick, 2015<i>a</i>)
;
_computing_structure_solution
;
<i>SHELXT</i> (Sheldrick, 2015<i>b</i>)
;
_diffrn_ambient_temperature 150(2)
_diffrn_detector_area_resol_mean 10.4167
_diffrn_measured_fraction_theta_full 0.964
_diffrn_measured_fraction_theta_max 0.940
_diffrn_measurement_device_type 'Bruker D8 VENTURE PHOTON 100 CMOS'
_diffrn_measurement_method '\w scans'
_diffrn_radiation_monochromator mirror
_diffrn_radiation_type CuK\a
_diffrn_radiation_wavelength 1.54178
_diffrn_reflns_av_R_equivalents 0.0232
_diffrn_reflns_limit_h_max 10
_diffrn_reflns_limit_h_min -9
_diffrn_reflns_limit_k_max 13
_diffrn_reflns_limit_k_min -14
_diffrn_reflns_limit_l_max 15
_diffrn_reflns_limit_l_min -15
_diffrn_reflns_number 8470
_diffrn_reflns_theta_full 67.000
_diffrn_reflns_theta_max 72.278
_diffrn_reflns_theta_min 3.960
_exptl_absorpt_coefficient_mu 2.789
_exptl_absorpt_correction_T_max 0.93
_exptl_absorpt_correction_T_min 0.80
_exptl_absorpt_correction_type multi-scan
_exptl_absorpt_process_details
;
(<i>SADABS</i>; Bruker, 2016)
;
_exptl_crystal_colour colourless
_exptl_crystal_density_diffrn 1.494
_exptl_crystal_density_method 'not measured'
_exptl_crystal_description plate
_exptl_crystal_F_000 512
_exptl_crystal_size_max 0.207
_exptl_crystal_size_mid 0.180
_exptl_crystal_size_min 0.026
_refine_diff_density_max 0.174
_refine_diff_density_min -0.346
_refine_ls_extinction_method none
_refine_ls_goodness_of_fit_ref 1.044
_refine_ls_hydrogen_treatment constr
_refine_ls_matrix_type full
_refine_ls_number_parameters 307
_refine_ls_number_reflns 4084
_refine_ls_number_restraints 0
_refine_ls_restrained_S_all 1.044
_refine_ls_R_factor_all 0.0377
_refine_ls_R_factor_gt 0.0343
_refine_ls_shift/su_max 0.001
_refine_ls_shift/su_mean 0.000
_refine_ls_structure_factor_coef Fsqd
_refine_ls_weighting_details 'w=1/[\s^2^(Fo^2^)+(0.0480P)^2^+0.4011P] where P=(Fo^2^+2Fc^2^)/3'
_refine_ls_weighting_scheme calc
_refine_ls_wR_factor_gt 0.0862
_refine_ls_wR_factor_ref 0.0889
_reflns_number_gt 3709
_reflns_number_total 4084
_reflns_threshold_expression 'I > 2\s(I)'
_cod_data_source_file is4005sup1.cif
_cod_data_source_block I
_cod_database_code 1542899
_shelx_space_group_comment
;
The symmetry employed for this shelxl refinement is uniquely defined
by the following loop, which should always be used as a source of
symmetry information in preference to the above space-group names.
They are only intended as comments.
;
_shelx_estimated_absorpt_t_min 0.596
_shelx_estimated_absorpt_t_max 0.931

loop_
_space_group_symop_operation_xyz
'x, y, z'
'-x, -y, -z'

loop_
_atom_site_type_symbol
_atom_site_label
_atom_site_fract_x
_atom_site_fract_y
_atom_site_fract_z
_atom_site_U_iso_or_equiv
_atom_site_adp_type
_atom_site_calc_flag
_atom_site_occupancy
Cl Cl1 -0.09452(6) 1.08937(5) 1.17426(5) 0.04449(14) Uani d 1
S S1 0.85499(5) 0.52367(4) 0.73580(3) 0.02790(12) Uani d 1
O O1 0.45177(13) 0.80389(9) 1.06669(9) 0.0230(2) Uani d 1
O O2 0.96933(13) 0.31268(10) 0.56493(9) 0.0260(2) Uani d 1
O O3 1.30812(16) -0.22278(10) 0.30629(10) 0.0333(3) Uani d 1
O O4 1.43386(15) -0.21478(10) 0.46972(11) 0.0335(3) Uani d 1
N N1 0.70644(15) 0.61703(11) 1.04995(11) 0.0215(3) Uani d 1
N N2 0.82617(15) 0.57622(11) 0.97273(11) 0.0219(3) Uani d 1
N N3 0.60856(14) 0.59829(11) 0.87198(10) 0.0184(2) Uani d 1
N N4 1.14142(15) 0.27311(11) 0.69377(11) 0.0215(3) Uani d 1
H H4 1.1865 0.3031 0.7717 0.026 Uiso d 1
N N5 1.34798(16) -0.17258(12) 0.41598(12) 0.0253(3) Uani d 1
C C1 0.31563(19) 0.86299(14) 1.08991(13) 0.0218(3) Uani d 1
C C2 0.3516(2) 0.98921(15) 1.13020(15) 0.0289(3) Uani d 1
H H2 0.4630 1.0278 1.1399 0.035 Uiso calc 1
C C3 0.2256(2) 1.05892(16) 1.15629(16) 0.0335(4) Uani d 1
H H3 0.2500 1.1454 1.1848 0.040 Uiso calc 1
C C4 0.0633(2) 1.00125(16) 1.14047(15) 0.0300(4) Uani d 1
C C5 0.0266(2) 0.87596(16) 1.09983(14) 0.0281(3) Uani d 1
H H5 -0.0854 0.8376 1.0887 0.034 Uiso calc 1
C C6 0.15317(19) 0.80536(14) 1.07504(13) 0.0241(3) Uani d 1
H H6 0.1287 0.7191 1.0484 0.029 Uiso calc 1
C C7 0.42651(18) 0.67518(13) 1.03645(13) 0.0208(3) Uani d 1
H H7A 0.3285 0.6324 0.9753 0.025 Uiso calc 1
H H7B 0.4086 0.6607 1.1083 0.025 Uiso calc 1
C C8 0.57961(18) 0.63017(12) 0.98852(12) 0.0189(3) Uani d 1
C C9 0.76419(17) 0.56569(13) 0.86746(13) 0.0197(3) Uani d 1
C C10 0.49571(17) 0.58946(13) 0.77336(12) 0.0188(3) Uani d 1
C C11 0.4338(2) 0.69254(14) 0.77869(14) 0.0255(3) Uani d 1
H H11 0.4648 0.7689 0.8467 0.031 Uiso calc 1
C C12 0.3251(2) 0.68181(18) 0.68222(15) 0.0344(4) Uani d 1
H H12 0.2811 0.7514 0.6844 0.041 Uiso calc 1
C C13 0.2809(2) 0.57079(19) 0.58354(15) 0.0354(4) Uani d 1
H H13 0.2066 0.5643 0.5181 0.043 Uiso calc 1
C C14 0.3442(2) 0.46872(17) 0.57942(14) 0.0299(4) Uani d 1
H H14 0.3138 0.3926 0.5109 0.036 Uiso calc 1
C C15 0.45185(19) 0.47706(14) 0.67500(13) 0.0230(3) Uani d 1
H H15 0.4946 0.4071 0.6730 0.028 Uiso calc 1
C C16 1.02531(19) 0.45839(14) 0.77244(13) 0.0244(3) Uani d 1
H H16A 1.1299 0.5171 0.7933 0.029 Uiso calc 1
H H16B 1.0057 0.4410 0.8424 0.029 Uiso calc 1
C C17 1.03937(17) 0.34014(13) 0.66470(13) 0.0203(3) Uani d 1
C C18 1.18868(18) 0.16229(13) 0.61799(13) 0.0202(3) Uani d 1
C C19 1.27723(18) 0.10494(14) 0.67439(13) 0.0227(3) Uani d 1
H H19 1.3019 0.1421 0.7592 0.027 Uiso calc 1
C C20 1.32914(19) -0.00431(14) 0.60902(13) 0.0237(3) Uani d 1
H H20 1.3893 -0.0429 0.6477 0.028 Uiso calc 1
C C21 1.29176(18) -0.05704(13) 0.48524(13) 0.0222(3) Uani d 1
C C22 1.20524(19) -0.00199(14) 0.42706(13) 0.0232(3) Uani d 1
H H22 1.1816 -0.0396 0.3422 0.028 Uiso calc 1
C C23 1.15320(19) 0.10814(14) 0.49296(13) 0.0231(3) Uani d 1
H H23 1.0939 0.1466 0.4537 0.028 Uiso calc 1

loop_
_atom_site_aniso_label
_atom_site_aniso_U_11
_atom_site_aniso_U_22
_atom_site_aniso_U_33
_atom_site_aniso_U_12
_atom_site_aniso_U_13
_atom_site_aniso_U_23
Cl1 0.0467(3) 0.0525(3) 0.0530(3) 0.0368(2) 0.0247(2) 0.0304(2)
S1 0.0279(2) 0.0415(2) 0.02153(19) 0.02142(17) 0.00882(15) 0.01553(16)
O1 0.0191(5) 0.0182(5) 0.0288(5) 0.0078(4) 0.0043(4) 0.0056(4)
O2 0.0258(5) 0.0308(6) 0.0187(5) 0.0112(5) -0.0004(4) 0.0067(4)
O3 0.0445(7) 0.0286(6) 0.0223(6) 0.0105(5) 0.0096(5) 0.0045(5)
O4 0.0361(6) 0.0279(6) 0.0365(6) 0.0152(5) 0.0051(5) 0.0111(5)
N1 0.0220(6) 0.0234(6) 0.0170(6) 0.0089(5) 0.0021(5) 0.0053(5)
N2 0.0206(6) 0.0253(6) 0.0186(6) 0.0098(5) 0.0030(5) 0.0063(5)
N3 0.0177(6) 0.0205(6) 0.0169(6) 0.0092(5) 0.0023(5) 0.0061(4)
N4 0.0226(6) 0.0235(6) 0.0160(6) 0.0089(5) 0.0011(5) 0.0049(5)
N5 0.0260(7) 0.0227(6) 0.0256(7) 0.0058(5) 0.0083(5) 0.0076(5)
C1 0.0220(7) 0.0243(7) 0.0203(7) 0.0107(6) 0.0047(6) 0.0085(6)
C2 0.0275(8) 0.0237(8) 0.0349(8) 0.0074(7) 0.0060(7) 0.0108(6)
C3 0.0397(9) 0.0246(8) 0.0398(9) 0.0144(7) 0.0108(8) 0.0138(7)
C4 0.0320(9) 0.0357(9) 0.0312(8) 0.0214(7) 0.0122(7) 0.0175(7)
C5 0.0231(7) 0.0354(9) 0.0291(8) 0.0102(7) 0.0067(6) 0.0151(7)
C6 0.0238(7) 0.0254(7) 0.0235(7) 0.0086(6) 0.0055(6) 0.0091(6)
C7 0.0206(7) 0.0190(7) 0.0208(7) 0.0064(6) 0.0038(6) 0.0055(5)
C8 0.0205(7) 0.0171(6) 0.0173(6) 0.0058(6) 0.0025(5) 0.0048(5)
C9 0.0177(7) 0.0201(7) 0.0202(7) 0.0077(6) 0.0023(5) 0.0064(5)
C10 0.0164(6) 0.0244(7) 0.0174(7) 0.0074(6) 0.0021(5) 0.0095(5)
C11 0.0296(8) 0.0262(8) 0.0250(7) 0.0129(6) 0.0065(6) 0.0125(6)
C12 0.0390(9) 0.0474(10) 0.0313(9) 0.0273(8) 0.0115(8) 0.0246(8)
C13 0.0283(8) 0.0634(12) 0.0216(8) 0.0206(8) 0.0050(7) 0.0211(8)
C14 0.0237(7) 0.0418(9) 0.0187(7) 0.0062(7) 0.0020(6) 0.0073(6)
C15 0.0220(7) 0.0252(7) 0.0205(7) 0.0077(6) 0.0037(6) 0.0074(6)
C16 0.0206(7) 0.0287(8) 0.0201(7) 0.0113(6) 0.0014(6) 0.0049(6)
C17 0.0164(6) 0.0237(7) 0.0198(7) 0.0055(6) 0.0037(5) 0.0076(6)
C18 0.0174(6) 0.0219(7) 0.0199(7) 0.0059(6) 0.0037(5) 0.0066(6)
C19 0.0228(7) 0.0260(7) 0.0176(7) 0.0063(6) 0.0020(6) 0.0072(6)
C20 0.0234(7) 0.0258(7) 0.0237(7) 0.0082(6) 0.0029(6) 0.0113(6)
C21 0.0213(7) 0.0210(7) 0.0222(7) 0.0058(6) 0.0068(6) 0.0061(6)
C22 0.0243(7) 0.0254(7) 0.0172(7) 0.0048(6) 0.0028(6) 0.0062(6)
C23 0.0241(7) 0.0261(8) 0.0189(7) 0.0081(6) 0.0019(6) 0.0084(6)

loop_
_atom_type_symbol
_atom_type_description
_atom_type_scat_dispersion_real
_atom_type_scat_dispersion_imag
_atom_type_scat_source
C C 0.0181 0.0091 'International Tables Vol C Tables 4.2.6.8 and 6.1.1.4'
H H 0.0000 0.0000 'International Tables Vol C Tables 4.2.6.8 and 6.1.1.4'
N N 0.0311 0.0180 'International Tables Vol C Tables 4.2.6.8 and 6.1.1.4'
O O 0.0492 0.0322 'International Tables Vol C Tables 4.2.6.8 and 6.1.1.4'
S S 0.3331 0.5567 'International Tables Vol C Tables 4.2.6.8 and 6.1.1.4'
Cl Cl 0.3639 0.7018 'International Tables Vol C Tables 4.2.6.8 and 6.1.1.4'

loop_
_geom_angle_atom_site_label_1
_geom_angle_atom_site_label_2
_geom_angle_atom_site_label_3
_geom_angle
C9 S1 C16 100.00(7)
C1 O1 C7 117.68(12)
C8 N1 N2 107.77(12)
C9 N2 N1 106.62(11)
C8 N3 C9 104.71(11)
C8 N3 C10 127.83(12)
C9 N3 C10 127.22(12)
C17 N4 C18 128.21(12)
C17 N4 H4 117.2
C18 N4 H4 114.6
O4 N5 O3 123.20(13)
O4 N5 C21 118.18(13)
O3 N5 C21 118.62(13)
O1 C1 C2 114.63(14)
O1 C1 C6 124.88(14)
C2 C1 C6 120.50(14)
C3 C2 C1 120.19(16)
C3 C2 H2 119.9
C1 C2 H2 119.9
C2 C3 C4 119.29(16)
C2 C3 H3 120.4
C4 C3 H3 120.4
C5 C4 C3 120.85(15)
C5 C4 Cl1 120.03(14)
C3 C4 Cl1 119.12(13)
C4 C5 C6 120.16(15)
C4 C5 H5 119.9
C6 C5 H5 119.9
C1 C6 C5 119.00(15)
C1 C6 H6 120.5
C5 C6 H6 120.5
O1 C7 C8 106.20(12)
O1 C7 H7A 110.5
C8 C7 H7A 110.5
O1 C7 H7B 110.5
C8 C7 H7B 110.5
H7A C7 H7B 108.7
N1 C8 N3 110.23(13)
N1 C8 C7 125.83(13)
N3 C8 C7 123.93(12)
N2 C9 N3 110.67(13)
N2 C9 S1 128.89(11)
N3 C9 S1 120.39(10)
C11 C10 C15 121.66(13)
C11 C10 N3 119.63(13)
C15 C10 N3 118.71(13)
C10 C11 C12 118.59(15)
C10 C11 H11 120.7
C12 C11 H11 120.7
C13 C12 C11 120.44(15)
C13 C12 H12 119.8
C11 C12 H12 119.8
C12 C13 C14 120.28(15)
C12 C13 H13 119.9
C14 C13 H13 119.9
C13 C14 C15 120.28(15)
C13 C14 H14 119.9
C15 C14 H14 119.9
C10 C15 C14 118.74(15)
C10 C15 H15 120.6
C14 C15 H15 120.6
C17 C16 S1 109.03(10)
C17 C16 H16A 109.9
S1 C16 H16A 109.9
C17 C16 H16B 109.9
S1 C16 H16B 109.9
H16A C16 H16B 108.3
O2 C17 N4 125.33(13)
O2 C17 C16 122.69(13)
N4 C17 C16 111.96(12)
C19 C18 C23 119.61(13)
C19 C18 N4 116.02(13)
C23 C18 N4 124.37(13)
C20 C19 C18 121.02(13)
C20 C19 H19 119.5
C18 C19 H19 119.5
C19 C20 C21 118.54(14)
C19 C20 H20 120.7
C21 C20 H20 120.7
C22 C21 C20 121.67(14)
C22 C21 N5 119.88(13)
C20 C21 N5 118.45(13)
C21 C22 C23 119.76(14)
C21 C22 H22 120.1
C23 C22 H22 120.1
C22 C23 C18 119.40(13)
C22 C23 H23 120.3
C18 C23 H23 120.3

loop_
_geom_bond_atom_site_label_1
_geom_bond_atom_site_label_2
_geom_bond_distance
Cl1 C4 1.7387(16)
S1 C9 1.7383(15)
S1 C16 1.8061(15)
O1 C1 1.3796(18)
O1 C7 1.4343(18)
O2 C17 1.2181(18)
O3 N5 1.2360(17)
O4 N5 1.2281(18)
N1 C8 1.3111(19)
N1 N2 1.4010(18)
N2 C9 1.3151(18)
N3 C8 1.3734(19)
N3 C9 1.3765(18)
N3 C10 1.4403(17)
N4 C17 1.3634(19)
N4 C18 1.4031(18)
N4 H4 0.9098
N5 C21 1.4586(19)
C1 C2 1.388(2)
C1 C6 1.389(2)
C2 C3 1.383(2)
C2 H2 0.9500
C3 C4 1.386(3)
C3 H3 0.9500
C4 C5 1.377(2)
C5 C6 1.393(2)
C5 H5 0.9500
C6 H6 0.9500
C7 C8 1.487(2)
C7 H7A 0.9900
C7 H7B 0.9900
C10 C11 1.386(2)
C10 C15 1.387(2)
C11 C12 1.392(2)
C11 H11 0.9500
C12 C13 1.379(3)
C12 H12 0.9500
C13 C14 1.384(3)
C13 H13 0.9500
C14 C15 1.389(2)
C14 H14 0.9500
C15 H15 0.9500
C16 C17 1.525(2)
C16 H16A 0.9900
C16 H16B 0.9900
C18 C19 1.399(2)
C18 C23 1.400(2)
C19 C20 1.374(2)
C19 H19 0.9500
C20 C21 1.388(2)
C20 H20 0.9500
C21 C22 1.384(2)
C22 C23 1.384(2)
C22 H22 0.9500
C23 H23 0.9500

loop_
_geom_hbond_atom_site_label_D
_geom_hbond_atom_site_label_H
_geom_hbond_atom_site_label_A
_geom_hbond_site_symmetry_A
_geom_hbond_distance_DH
_geom_hbond_distance_HA
_geom_hbond_distance_DA
_geom_hbond_angle_DHA
N4 H4 N1 2_767 0.91 2.08 2.9934(17) 176
C15 H15 O4 2_756 0.95 2.44 3.2324(19) 140
C5 H5 Cg1 1_455 0.95 2.97 3.757(2) 141
C16 H16A Cg3 1_655 0.99 2.82 3.6284(18) 139
C22 H22 Cg2 1_644 0.95 2.69 3.5883(16) 158

loop_
_geom_torsion_atom_site_label_1
_geom_torsion_atom_site_label_2
_geom_torsion_atom_site_label_3
_geom_torsion_atom_site_label_4
_geom_torsion
C8 N1 N2 C9 -0.55(16)
C7 O1 C1 C2 173.83(13)
C7 O1 C1 C6 -6.6(2)
O1 C1 C2 C3 179.81(15)
C6 C1 C2 C3 0.2(2)
C1 C2 C3 C4 -0.7(3)
C2 C3 C4 C5 0.3(3)
C2 C3 C4 Cl1 179.61(13)
C3 C4 C5 C6 0.6(3)
Cl1 C4 C5 C6 -178.67(12)
O1 C1 C6 C5 -178.85(14)
C2 C1 C6 C5 0.7(2)
C4 C5 C6 C1 -1.1(2)
C1 O1 C7 C8 166.87(12)
N2 N1 C8 N3 0.69(16)
N2 N1 C8 C7 -178.20(13)
C9 N3 C8 N1 -0.55(16)
C10 N3 C8 N1 174.12(13)
C9 N3 C8 C7 178.37(13)
C10 N3 C8 C7 -7.0(2)
O1 C7 C8 N1 95.45(17)
O1 C7 C8 N3 -83.30(16)
N1 N2 C9 N3 0.21(16)
N1 N2 C9 S1 177.76(11)
C8 N3 C9 N2 0.19(16)
C10 N3 C9 N2 -174.52(13)
C8 N3 C9 S1 -177.60(10)
C10 N3 C9 S1 7.7(2)
C16 S1 C9 N2 15.55(16)
C16 S1 C9 N3 -167.10(12)
C8 N3 C10 C11 61.4(2)
C9 N3 C10 C11 -125.12(16)
C8 N3 C10 C15 -118.65(16)
C9 N3 C10 C15 54.9(2)
C15 C10 C11 C12 -0.1(2)
N3 C10 C11 C12 179.91(14)
C10 C11 C12 C13 -0.2(3)
C11 C12 C13 C14 0.0(3)
C12 C13 C14 C15 0.5(3)
C11 C10 C15 C14 0.6(2)
N3 C10 C15 C14 -179.44(13)
C13 C14 C15 C10 -0.7(2)
C9 S1 C16 C17 136.78(11)
C18 N4 C17 O2 0.8(3)
C18 N4 C17 C16 -177.53(14)
S1 C16 C17 O2 14.43(19)
S1 C16 C17 N4 -167.17(11)
C17 N4 C18 C19 -171.74(14)
C17 N4 C18 C23 8.4(2)
C23 C18 C19 C20 -0.4(2)
N4 C18 C19 C20 179.69(14)
C18 C19 C20 C21 0.0(2)
C19 C20 C21 C22 0.4(2)
C19 C20 C21 N5 179.58(14)
O4 N5 C21 C22 175.23(14)
O3 N5 C21 C22 -4.3(2)
O4 N5 C21 C20 -3.9(2)
O3 N5 C21 C20 176.57(14)
C20 C21 C22 C23 -0.3(2)
N5 C21 C22 C23 -179.48(14)
C21 C22 C23 C18 -0.1(2)
C19 C18 C23 C22 0.5(2)
N4 C18 C23 C22 -179.62(14)

_cod_database_fobs_code 1542899
